data_1504415
loop_
_publ_author_name
'Yu, Lei'
'Zhu, Qin-Yu'
'Zhang, Yong'
'Lei, Zhi-Xin'
'Niu, Gai-Yan'
'Dai, Jie'

_publ_section_title
;
 Proton effects on diazafluorene derivatives with sulfur-rich
 substituents, a structural, spectroscopic and theoretical study.
;
_journal_issue 51
_journal_name_full 'The journal of physical chemistry. A'
_journal_page_first 13672
_journal_page_last 13678
_journal_paper_doi 10.1021/jp8073283
_journal_volume 112
_journal_year 2008
_chemical_formula_moiety '2(C16 H13 N2 S4), 2(Cl O4), C H4 O'
_chemical_formula_sum 'C33 H30 Cl2 N4 O9 S8'
_chemical_formula_weight 953.99
_chemical_name_systematic
; 
 ? 
;
_space_group_IT_number 2
_symmetry_cell_setting triclinic
_symmetry_Int_Tables_number 2
_symmetry_space_group_name_Hall '-P 1'
_symmetry_space_group_name_H-M 'P -1'
_atom_sites_solution_hydrogens geom
_atom_sites_solution_primary direct
_atom_sites_solution_secondary difmap
_audit_creation_method SHELXL-97
_cell_angle_alpha 69.981(13)
_cell_angle_beta 67.801(13)
_cell_angle_gamma 62.584(12)
_cell_formula_units_Z 2
_cell_length_a 12.3485(8)
_cell_length_b 13.1326(10)
_cell_length_c 15.2098(13)
_cell_measurement_reflns_used 6262
_cell_measurement_temperature 293(2)
_cell_measurement_theta_max 25.3
_cell_measurement_theta_min 3.0
_cell_volume 1984.2(4)
_computing_cell_refinement CrystalClear
_computing_data_collection CrystalClear
_computing_data_reduction CrystalStructure
_computing_structure_refinement 'SHELXL-97 (Sheldrick, 1997)'
_computing_structure_solution 'SHELXS-97 (Sheldrick, 1990)'
_diffrn_ambient_temperature 293(2)
_diffrn_detector_area_resol_mean 7.31
_diffrn_measured_fraction_theta_full 0.967
_diffrn_measured_fraction_theta_max 0.967
_diffrn_measurement_device_type 'Rigaku Mercury'
_diffrn_measurement_method \w
_diffrn_radiation_monochromator graphite
_diffrn_radiation_source 'fine-focus sealed tube'
_diffrn_radiation_type MoK\a
_diffrn_radiation_wavelength 0.71070
_diffrn_reflns_av_R_equivalents 0.0320
_diffrn_reflns_av_sigmaI/netI 0.0438
_diffrn_reflns_limit_h_max 14
_diffrn_reflns_limit_h_min -13
_diffrn_reflns_limit_k_max 15
_diffrn_reflns_limit_k_min -15
_diffrn_reflns_limit_l_max 18
_diffrn_reflns_limit_l_min -18
_diffrn_reflns_number 17471
_diffrn_reflns_theta_full 25.34
_diffrn_reflns_theta_max 25.34
_diffrn_reflns_theta_min 3.01
_exptl_absorpt_coefficient_mu 0.643
_exptl_absorpt_correction_T_max 0.846
_exptl_absorpt_correction_T_min 0.588
_exptl_absorpt_correction_type multi-scan
_exptl_absorpt_process_details 'Jacobson, R. (1998) Private communication'
_exptl_crystal_colour red
_exptl_crystal_density_diffrn 1.597
_exptl_crystal_density_method 'not measured'
_exptl_crystal_description block
_exptl_crystal_F_000 980
_exptl_crystal_size_max 0.62
_exptl_crystal_size_mid 0.30
_exptl_crystal_size_min 0.26
_refine_diff_density_max 0.426
_refine_diff_density_min -0.288
_refine_diff_density_rms 0.058
_refine_ls_extinction_method none
_refine_ls_goodness_of_fit_ref 1.116
_refine_ls_hydrogen_treatment mixed
_refine_ls_matrix_type full
_refine_ls_number_parameters 520
_refine_ls_number_reflns 7026
_refine_ls_number_restraints 1
_refine_ls_restrained_S_all 1.116
_refine_ls_R_factor_all 0.0828
_refine_ls_R_factor_gt 0.0599
_refine_ls_shift/su_max 0.001
_refine_ls_shift/su_mean 0.000
_refine_ls_structure_factor_coef Fsqd
_refine_ls_weighting_details 'calc w=1/[\s^2^(Fo^2^)+(0.0483P)^2^+1.5968P] where P=(Fo^2^+2Fc^2^)/3'
_refine_ls_weighting_scheme calc
_refine_ls_wR_factor_gt 0.1237
_refine_ls_wR_factor_ref 0.1352
_reflns_number_gt 5486
_reflns_number_total 7026
_reflns_threshold_expression >2sigma(I)
_cod_data_source_file jp8073283_si_002.cif
_cod_data_source_block shelxl
_cod_original_cell_volume 1984.2(3)
_cod_database_code 1504415

loop_
_symmetry_equiv_pos_as_xyz
'x, y, z'
'-x, -y, -z'

loop_
_atom_site_label
_atom_site_type_symbol
_atom_site_fract_x
_atom_site_fract_y
_atom_site_fract_z
_atom_site_U_iso_or_equiv
_atom_site_adp_type
_atom_site_occupancy
_atom_site_symmetry_multiplicity
_atom_site_calc_flag
_atom_site_refinement_flags
Cl1 Cl 0.75352(11) 0.69105(10) 0.15029(9) 0.0697(3) Uani 1 1 d .
Cl2 Cl 0.27916(9) 0.26353(8) 0.42074(8) 0.0540(3) Uani 1 1 d .
S1 S -0.07199(8) 0.96556(7) 0.39703(7) 0.0402(2) Uani 1 1 d .
S2 S 0.08791(9) 1.09615(7) 0.33928(7) 0.0422(2) Uani 1 1 d .
S3 S -0.28989(10) 1.17699(8) 0.33294(8) 0.0543(3) Uani 1 1 d .
S4 S -0.11387(10) 1.32534(8) 0.27222(8) 0.0523(3) Uani 1 1 d .
S5 S 0.79974(10) 0.02904(10) 0.11592(8) 0.0578(3) Uani 1 1 d .
S6 S 0.91963(11) 0.19542(9) 0.05575(8) 0.0574(3) Uani 1 1 d .
S7 S 0.56316(12) 0.20689(14) 0.05720(10) 0.0819(4) Uani 1 1 d .
S8 S 0.69611(13) 0.39837(11) -0.00778(10) 0.0825(4) Uani 1 1 d .
O1 O 0.4514(3) 0.6000(3) 0.2636(3) 0.0906(11) Uani 1 1 d .
H1A H 0.4850 0.6441 0.2229 0.136 Uiso 1 1 calc R
O2 O 0.6587(4) 0.6897(4) 0.1208(4) 0.1414(18) Uani 1 1 d .
O3 O 0.7172(4) 0.8054(3) 0.1617(3) 0.1028(12) Uani 1 1 d .
O4 O 0.7667(5) 0.6091(3) 0.2373(3) 0.1392(18) Uani 1 1 d .
O5 O 0.8686(4) 0.6601(4) 0.0784(3) 0.1311(17) Uani 1 1 d .
O6 O 0.1959(4) 0.3313(4) 0.3605(3) 0.1248(16) Uani 1 1 d .
O7 O 0.2100(3) 0.2644(3) 0.5205(2) 0.0842(10) Uani 1 1 d .
O8 O 0.3716(4) 0.3105(4) 0.3939(3) 0.1086(14) Uani 1 1 d .
O9 O 0.3386(4) 0.1486(3) 0.4067(3) 0.1066(13) Uani 1 1 d .
N1 N 0.4876(3) 0.6871(3) 0.4379(2) 0.0467(8) Uani 1 1 d .
H1B H 0.531(4) 0.611(4) 0.454(3) 0.082(15) Uiso 1 1 d .
N2 N 0.3142(3) 0.5476(2) 0.5110(2) 0.0436(7) Uani 1 1 d .
N3 N 1.2189(5) -0.3232(4) 0.2442(3) 0.0705(11) Uani 1 1 d D
H3A H 1.295(3) -0.355(5) 0.253(4) 0.12(3) Uiso 1 1 d D
N4 N 1.3503(4) -0.1504(3) 0.1726(3) 0.0651(10) Uani 1 1 d .
C1 C 0.5471(4) 0.7617(3) 0.4035(4) 0.0627(12) Uani 1 1 d .
H1C H 0.6322 0.7335 0.4010 0.075 Uiso 1 1 calc R
C2 C 0.4842(4) 0.8790(3) 0.3717(4) 0.0630(12) Uani 1 1 d .
H2 H 0.5267 0.9297 0.3491 0.076 Uiso 1 1 calc R
C3 C 0.3586(3) 0.9224(3) 0.3730(3) 0.0486(10) Uani 1 1 d .
H3B H 0.3161 1.0018 0.3509 0.058 Uiso 1 1 calc R
C4 C 0.2969(3) 0.8457(3) 0.4076(2) 0.0351(8) Uani 1 1 d .
C5 C 0.3655(3) 0.7266(3) 0.4403(2) 0.0361(8) Uani 1 1 d .
C6 C 0.2195(4) 0.5110(3) 0.5356(3) 0.0542(10) Uani 1 1 d .
H6 H 0.2357 0.4319 0.5621 0.065 Uiso 1 1 calc R
C7 C 0.0998(4) 0.5831(3) 0.5241(3) 0.0515(10) Uani 1 1 d .
H7 H 0.0387 0.5517 0.5427 0.062 Uiso 1 1 calc R
C8 C 0.0703(3) 0.7007(3) 0.4855(3) 0.0437(9) Uani 1 1 d .
H8 H -0.0100 0.7499 0.4771 0.052 Uiso 1 1 calc R
C9 C 0.1642(3) 0.7432(3) 0.4596(2) 0.0344(8) Uani 1 1 d .
C10 C 0.2846(3) 0.6627(3) 0.4733(2) 0.0362(8) Uani 1 1 d .
C11 C 0.1694(3) 0.8592(3) 0.4172(2) 0.0350(8) Uani 1 1 d .
C12 C 0.0744(3) 0.9607(3) 0.3881(2) 0.0358(8) Uani 1 1 d .
C13 C -0.1343(3) 1.1135(3) 0.3420(2) 0.0373(8) Uani 1 1 d .
C14 C -0.0599(3) 1.1738(3) 0.3148(2) 0.0376(8) Uani 1 1 d .
C15 C -0.3376(4) 1.0553(3) 0.3756(3) 0.0576(11) Uani 1 1 d .
H15A H -0.2839 0.9993 0.3346 0.086 Uiso 1 1 calc R
H15B H -0.4237 1.0820 0.3743 0.086 Uiso 1 1 calc R
H15C H -0.3307 1.0191 0.4409 0.086 Uiso 1 1 calc R
C16 C 0.0256(5) 1.3492(4) 0.1950(4) 0.0834(16) Uani 1 1 d .
H16A H 0.0815 1.3307 0.2330 0.125 Uiso 1 1 calc R
H16B H 0.0037 1.4298 0.1619 0.125 Uiso 1 1 calc R
H16C H 0.0671 1.2999 0.1482 0.125 Uiso 1 1 calc R
C17 C 1.1509(6) -0.3877(4) 0.2699(4) 0.0805(15) Uani 1 1 d .
H17 H 1.1835 -0.4665 0.2989 0.097 Uiso 1 1 calc R
C18 C 1.0325(6) -0.3399(4) 0.2544(3) 0.0800(15) Uani 1 1 d .
H18 H 0.9855 -0.3861 0.2736 0.096 Uiso 1 1 calc R
C19 C 0.9831(5) -0.2220(4) 0.2099(3) 0.0666(12) Uani 1 1 d .
H19 H 0.9035 -0.1891 0.1988 0.080 Uiso 1 1 calc R
C20 C 1.0549(4) -0.1552(4) 0.1826(3) 0.0518(10) Uani 1 1 d .
C21 C 1.1744(4) -0.2099(4) 0.2020(3) 0.0564(11) Uani 1 1 d .
C22 C 1.3886(5) -0.0606(5) 0.1310(3) 0.0738(13) Uani 1 1 d .
H22 H 1.4677 -0.0715 0.1327 0.089 Uiso 1 1 calc R
C23 C 1.3174(4) 0.0466(4) 0.0858(3) 0.0665(12) Uani 1 1 d .
H23 H 1.3497 0.1053 0.0577 0.080 Uiso 1 1 calc R
C24 C 1.1992(4) 0.0686(4) 0.0814(3) 0.0575(11) Uani 1 1 d .
H24 H 1.1514 0.1411 0.0502 0.069 Uiso 1 1 calc R
C25 C 1.1533(4) -0.0208(4) 0.1250(3) 0.0503(10) Uani 1 1 d .
C26 C 1.2360(4) -0.1283(4) 0.1671(3) 0.0557(11) Uani 1 1 d .
C27 C 1.0368(4) -0.0334(3) 0.1353(3) 0.0487(9) Uani 1 1 d .
C28 C 0.9313(4) 0.0515(3) 0.1069(3) 0.0475(9) Uani 1 1 d .
C29 C 0.7119(4) 0.1737(4) 0.0702(3) 0.0574(11) Uani 1 1 d .
C30 C 0.7666(4) 0.2506(4) 0.0428(3) 0.0560(10) Uani 1 1 d .
C31 C 0.4633(6) 0.2448(10) 0.1675(5) 0.190(5) Uani 1 1 d .
H31A H 0.4771 0.1764 0.2186 0.285 Uiso 1 1 calc R
H31B H 0.3769 0.2769 0.1652 0.285 Uiso 1 1 calc R
H31C H 0.4806 0.3022 0.1797 0.285 Uiso 1 1 calc R
C32 C 0.7939(6) 0.4621(4) -0.0019(5) 0.1024(19) Uani 1 1 d .
H32A H 0.7985 0.4436 0.0637 0.154 Uiso 1 1 calc R
H32B H 0.7582 0.5456 -0.0231 0.154 Uiso 1 1 calc R
H32C H 0.8774 0.4312 -0.0432 0.154 Uiso 1 1 calc R
C33 C 0.5396(5) 0.4859(4) 0.2709(5) 0.105(2) Uani 1 1 d .
H33A H 0.6124 0.4824 0.2826 0.157 Uiso 1 1 calc R
H33B H 0.5643 0.4608 0.2115 0.157 Uiso 1 1 calc R
H33C H 0.5031 0.4356 0.3236 0.157 Uiso 1 1 calc R

loop_
_atom_site_aniso_label
_atom_site_aniso_U_11
_atom_site_aniso_U_22
_atom_site_aniso_U_33
_atom_site_aniso_U_23
_atom_site_aniso_U_13
_atom_site_aniso_U_12
Cl1 0.0649(7) 0.0531(6) 0.0845(9) -0.0007(6) -0.0187(6) -0.0272(6)
Cl2 0.0432(5) 0.0432(5) 0.0749(7) -0.0108(5) -0.0117(5) -0.0199(4)
S1 0.0374(5) 0.0318(5) 0.0492(5) -0.0017(4) -0.0195(4) -0.0098(4)
S2 0.0408(5) 0.0321(5) 0.0499(6) 0.0007(4) -0.0179(4) -0.0125(4)
S3 0.0456(6) 0.0400(5) 0.0757(7) -0.0020(5) -0.0335(5) -0.0083(4)
S4 0.0529(6) 0.0308(5) 0.0610(7) 0.0043(4) -0.0225(5) -0.0099(4)
S5 0.0578(7) 0.0630(7) 0.0549(7) -0.0162(5) -0.0085(5) -0.0271(5)
S6 0.0604(7) 0.0521(6) 0.0600(7) -0.0063(5) -0.0198(5) -0.0223(5)
S7 0.0599(8) 0.1137(11) 0.0781(9) -0.0306(8) -0.0199(7) -0.0289(7)
S8 0.0827(9) 0.0655(8) 0.0855(9) -0.0009(7) -0.0369(8) -0.0156(7)
O1 0.090(3) 0.060(2) 0.096(3) 0.0035(18) -0.034(2) -0.0141(19)
O2 0.111(3) 0.122(4) 0.224(6) -0.049(4) -0.073(4) -0.039(3)
O3 0.113(3) 0.064(2) 0.133(3) -0.019(2) -0.030(3) -0.037(2)
O4 0.171(5) 0.083(3) 0.097(3) 0.021(2) -0.031(3) -0.026(3)
O5 0.091(3) 0.111(3) 0.130(4) -0.025(3) 0.020(3) -0.028(2)
O6 0.074(3) 0.136(4) 0.108(3) 0.022(3) -0.040(2) -0.014(2)
O7 0.072(2) 0.123(3) 0.072(2) -0.038(2) 0.0062(18) -0.057(2)
O8 0.100(3) 0.134(3) 0.125(3) -0.051(3) 0.019(2) -0.092(3)
O9 0.134(3) 0.0465(19) 0.121(3) -0.024(2) -0.016(3) -0.029(2)
N1 0.0356(18) 0.0342(17) 0.069(2) -0.0104(16) -0.0216(16) -0.0065(15)
N2 0.0373(17) 0.0284(15) 0.060(2) -0.0087(14) -0.0137(15) -0.0079(13)
N3 0.086(3) 0.057(2) 0.055(2) -0.0095(19) -0.022(2) -0.015(2)
N4 0.060(2) 0.081(3) 0.048(2) -0.0157(19) -0.0190(18) -0.016(2)
C1 0.039(2) 0.044(2) 0.107(4) -0.010(2) -0.028(2) -0.0142(19)
C2 0.049(2) 0.042(2) 0.107(4) -0.006(2) -0.033(2) -0.022(2)
C3 0.043(2) 0.035(2) 0.072(3) -0.0065(19) -0.026(2) -0.0130(17)
C4 0.0322(18) 0.0336(18) 0.0378(19) -0.0083(15) -0.0103(15) -0.0096(15)
C5 0.0307(18) 0.0336(18) 0.043(2) -0.0114(15) -0.0113(15) -0.0075(15)
C6 0.046(2) 0.0315(19) 0.077(3) -0.0074(19) -0.016(2) -0.0111(18)
C7 0.038(2) 0.039(2) 0.075(3) -0.0064(19) -0.016(2) -0.0155(17)
C8 0.0332(19) 0.0359(19) 0.057(2) -0.0047(17) -0.0153(17) -0.0092(16)
C9 0.0332(18) 0.0307(17) 0.0364(19) -0.0093(15) -0.0112(15) -0.0066(15)
C10 0.0351(19) 0.0298(17) 0.040(2) -0.0102(15) -0.0089(16) -0.0083(15)
C11 0.0359(19) 0.0303(17) 0.0355(19) -0.0031(14) -0.0122(15) -0.0105(15)
C12 0.0401(19) 0.0352(18) 0.0327(18) -0.0057(15) -0.0119(15) -0.0140(16)
C13 0.0399(19) 0.0309(17) 0.0362(19) -0.0014(15) -0.0196(16) -0.0058(16)
C14 0.042(2) 0.0297(17) 0.0358(19) -0.0014(15) -0.0163(16) -0.0077(16)
C15 0.047(2) 0.056(2) 0.072(3) -0.006(2) -0.023(2) -0.021(2)
C16 0.077(3) 0.047(3) 0.103(4) 0.005(3) -0.012(3) -0.029(2)
C17 0.109(5) 0.049(3) 0.062(3) 0.001(2) -0.024(3) -0.020(3)
C18 0.113(5) 0.060(3) 0.062(3) -0.005(2) -0.013(3) -0.043(3)
C19 0.077(3) 0.065(3) 0.052(3) -0.011(2) -0.013(2) -0.027(3)
C20 0.065(3) 0.056(2) 0.034(2) -0.0109(18) -0.0042(19) -0.029(2)
C21 0.065(3) 0.056(3) 0.036(2) -0.0119(19) -0.014(2) -0.011(2)
C22 0.064(3) 0.104(4) 0.061(3) -0.018(3) -0.019(2) -0.035(3)
C23 0.067(3) 0.083(3) 0.058(3) -0.014(2) -0.016(2) -0.036(3)
C24 0.063(3) 0.064(3) 0.049(2) -0.010(2) -0.015(2) -0.026(2)
C25 0.059(3) 0.056(2) 0.037(2) -0.0104(18) -0.0133(19) -0.021(2)
C26 0.065(3) 0.064(3) 0.037(2) -0.014(2) -0.014(2) -0.021(2)
C27 0.057(3) 0.054(2) 0.036(2) -0.0117(18) -0.0081(18) -0.023(2)
C28 0.054(2) 0.054(2) 0.036(2) -0.0121(18) -0.0039(18) -0.026(2)
C29 0.049(2) 0.071(3) 0.048(2) -0.016(2) -0.0100(19) -0.019(2)
C30 0.055(3) 0.060(3) 0.049(2) -0.012(2) -0.015(2) -0.017(2)
C31 0.071(4) 0.365(14) 0.095(5) -0.079(7) 0.003(4) -0.050(6)
C32 0.109(5) 0.057(3) 0.132(5) -0.002(3) -0.041(4) -0.028(3)
C33 0.077(4) 0.061(3) 0.149(6) -0.015(3) -0.017(4) -0.018(3)

loop_
_atom_type_symbol
_atom_type_description
_atom_type_scat_dispersion_real
_atom_type_scat_dispersion_imag
_atom_type_scat_source
C C 0.0033 0.0016 'International Tables Vol C Tables 4.2.6.8 and 6.1.1.4'
H H 0.0000 0.0000 'International Tables Vol C Tables 4.2.6.8 and 6.1.1.4'
N N 0.0061 0.0033 'International Tables Vol C Tables 4.2.6.8 and 6.1.1.4'
O O 0.0106 0.0060 'International Tables Vol C Tables 4.2.6.8 and 6.1.1.4'
S S 0.1246 0.1234 'International Tables Vol C Tables 4.2.6.8 and 6.1.1.4'
Cl Cl 0.1484 0.1585 'International Tables Vol C Tables 4.2.6.8 and 6.1.1.4'

loop_
_geom_angle_atom_site_label_1
_geom_angle_atom_site_label_2
_geom_angle_atom_site_label_3
_geom_angle
O4 Cl1 O5 109.3(3)
O4 Cl1 O3 111.4(3)
O5 Cl1 O3 110.0(3)
O4 Cl1 O2 109.0(3)
O5 Cl1 O2 109.0(3)
O3 Cl1 O2 108.1(3)
O9 Cl2 O8 108.8(3)
O9 Cl2 O6 109.2(3)
O8 Cl2 O6 108.5(3)
O9 Cl2 O7 109.5(2)
O8 Cl2 O7 110.9(2)
O6 Cl2 O7 109.9(2)
C12 S1 C13 96.94(16)
C12 S2 C14 97.03(16)
C13 S3 C15 103.26(17)
C14 S4 C16 103.47(19)
C28 S5 C29 96.9(2)
C28 S6 C30 96.6(2)
C31 S7 C29 101.8(3)
C30 S8 C32 103.0(2)
C33 O1 H1A 109.5
C5 N1 C1 120.0(3)
C5 N1 H1B 120(3)
C1 N1 H1B 120(3)
C6 N2 C10 114.8(3)
C17 N3 C21 120.7(5)
C17 N3 H3A 120(4)
C21 N3 H3A 119(4)
C26 N4 C22 114.8(4)
N1 C1 C2 120.9(4)
N1 C1 H1C 119.6
C2 C1 H1C 119.6
C1 C2 C3 120.6(4)
C1 C2 H2 119.7
C3 C2 H2 119.7
C2 C3 C4 118.8(3)
C2 C3 H3B 120.6
C4 C3 H3B 120.6
C3 C4 C5 118.2(3)
C3 C4 C11 133.8(3)
C5 C4 C11 108.0(3)
N1 C5 C4 121.5(3)
N1 C5 C10 129.1(3)
C4 C5 C10 109.3(3)
N2 C6 C7 124.3(3)
N2 C6 H6 117.8
C7 C6 H6 117.8
C8 C7 C6 120.5(4)
C8 C7 H7 119.7
C6 C7 H7 119.7
C7 C8 C9 117.5(3)
C7 C8 H8 121.2
C9 C8 H8 121.2
C8 C9 C10 118.1(3)
C8 C9 C11 133.5(3)
C10 C9 C11 108.4(3)
N2 C10 C9 124.7(3)
N2 C10 C5 127.5(3)
C9 C10 C5 107.8(3)
C12 C11 C4 126.6(3)
C12 C11 C9 126.9(3)
C4 C11 C9 106.4(3)
C11 C12 S1 122.9(3)
C11 C12 S2 124.0(3)
S1 C12 S2 113.13(19)
C14 C13 S3 123.6(3)
C14 C13 S1 116.4(3)
S3 C13 S1 119.8(2)
C13 C14 S4 122.3(3)
C13 C14 S2 116.3(2)
S4 C14 S2 120.8(2)
S3 C15 H15A 109.5
S3 C15 H15B 109.5
H15A C15 H15B 109.5
S3 C15 H15C 109.5
H15A C15 H15C 109.5
H15B C15 H15C 109.5
S4 C16 H16A 109.5
S4 C16 H16B 109.5
H16A C16 H16B 109.5
S4 C16 H16C 109.5
H16A C16 H16C 109.5
H16B C16 H16C 109.5
N3 C17 C18 121.0(5)
N3 C17 H17 119.5
C18 C17 H17 119.5
C17 C18 C19 120.0(5)
C17 C18 H18 120.0
C19 C18 H18 120.0
C20 C19 C18 118.7(5)
C20 C19 H19 120.7
C18 C19 H19 120.7
C19 C20 C21 118.0(4)
C19 C20 C27 134.5(4)
C21 C20 C27 107.4(4)
N3 C21 C20 121.5(4)
N3 C21 C26 128.2(5)
C20 C21 C26 110.3(4)
N4 C22 C23 123.6(5)
N4 C22 H22 118.2
C23 C22 H22 118.2
C22 C23 C24 121.1(5)
C22 C23 H23 119.5
C24 C23 H23 119.5
C23 C24 C25 118.0(4)
C23 C24 H24 121.0
C25 C24 H24 121.0
C24 C25 C26 116.0(4)
C24 C25 C27 134.9(4)
C26 C25 C27 109.1(4)
N4 C26 C25 126.5(4)
N4 C26 C21 126.4(4)
C25 C26 C21 107.1(4)
C28 C27 C20 126.5(4)
C28 C27 C25 127.4(4)
C20 C27 C25 106.1(4)
C27 C28 S5 125.1(3)
C27 C28 S6 121.7(3)
S5 C28 S6 113.2(2)
C30 C29 S5 116.7(3)
C30 C29 S7 124.6(3)
S5 C29 S7 118.6(3)
C29 C30 S8 123.7(3)
C29 C30 S6 116.5(3)
S8 C30 S6 119.7(3)
S7 C31 H31A 109.5
S7 C31 H31B 109.5
H31A C31 H31B 109.5
S7 C31 H31C 109.5
H31A C31 H31C 109.5
H31B C31 H31C 109.5
S8 C32 H32A 109.5
S8 C32 H32B 109.5
H32A C32 H32B 109.5
S8 C32 H32C 109.5
H32A C32 H32C 109.5
H32B C32 H32C 109.5
O1 C33 H33A 109.5
O1 C33 H33B 109.5
H33A C33 H33B 109.5
O1 C33 H33C 109.5
H33A C33 H33C 109.5
H33B C33 H33C 109.5

loop_
_geom_bond_atom_site_label_1
_geom_bond_atom_site_label_2
_geom_bond_distance
Cl1 O4 1.401(4)
Cl1 O5 1.406(4)
Cl1 O3 1.410(3)
Cl1 O2 1.412(4)
Cl2 O9 1.394(3)
Cl2 O8 1.405(3)
Cl2 O6 1.414(4)
Cl2 O7 1.433(3)
S1 C12 1.733(3)
S1 C13 1.750(3)
S2 C12 1.737(3)
S2 C14 1.746(3)
S3 C13 1.747(3)
S3 C15 1.786(4)
S4 C14 1.746(3)
S4 C16 1.778(5)
S5 C28 1.730(4)
S5 C29 1.743(4)
S6 C28 1.739(4)
S6 C30 1.749(4)
S7 C31 1.740(7)
S7 C29 1.755(4)
S8 C30 1.745(4)
S8 C32 1.798(6)
O1 C33 1.385(5)
O1 H1A 0.8200
N1 C5 1.339(4)
N1 C1 1.339(5)
N1 H1B 0.89(5)
N2 C6 1.342(5)
N2 C10 1.343(4)
N3 C17 1.325(7)
N3 C21 1.337(5)
N3 H3A 0.884(10)
N4 C26 1.334(5)
N4 C22 1.338(6)
C1 C2 1.372(5)
C1 H1C 0.9300
C2 C3 1.379(5)
C2 H2 0.9300
C3 C4 1.382(5)
C3 H3B 0.9300
C4 C5 1.406(4)
C4 C11 1.456(5)
C5 C10 1.435(5)
C6 C7 1.380(5)
C6 H6 0.9300
C7 C8 1.373(5)
C7 H7 0.9300
C8 C9 1.384(5)
C8 H8 0.9300
C9 C10 1.416(4)
C9 C11 1.458(4)
C11 C12 1.378(4)
C13 C14 1.343(5)
C15 H15A 0.9600
C15 H15B 0.9600
C15 H15C 0.9600
C16 H16A 0.9600
C16 H16B 0.9600
C16 H16C 0.9600
C17 C18 1.378(7)
C17 H17 0.9300
C18 C19 1.397(6)
C18 H18 0.9300
C19 C20 1.384(6)
C19 H19 0.9300
C20 C21 1.410(6)
C20 C27 1.460(5)
C21 C26 1.436(6)
C22 C23 1.371(7)
C22 H22 0.9300
C23 C24 1.375(6)
C23 H23 0.9300
C24 C25 1.392(6)
C24 H24 0.9300
C25 C26 1.412(6)
C25 C27 1.467(6)
C27 C28 1.372(5)
C29 C30 1.332(6)
C31 H31A 0.9600
C31 H31B 0.9600
C31 H31C 0.9600
C32 H32A 0.9600
C32 H32B 0.9600
C32 H32C 0.9600
C33 H33A 0.9600
C33 H33B 0.9600
C33 H33C 0.9600

loop_
_geom_hbond_atom_site_label_D
_geom_hbond_atom_site_label_H
_geom_hbond_atom_site_label_A
_geom_hbond_distance_DH
_geom_hbond_distance_HA
_geom_hbond_distance_DA
_geom_hbond_angle_DHA
_geom_hbond_site_symmetry_A
C33 H33C O8 0.96 2.53 3.410(6) 151.8 .
C24 H24 S6 0.93 2.59 3.181(5) 122.3 .
C19 H19 S5 0.93 2.61 3.222(5) 124.0 .
C17 H17 O6 0.93 2.45 3.322(7) 156.8 1_645
C15 H15B O9 0.96 2.54 3.489(6) 168.7 1_465
C8 H8 O7 0.93 2.55 3.308(5) 139.2 2_566
C8 H8 S1 0.93 2.54 3.155(4) 124.2 .
C3 H3B S2 0.93 2.55 3.180(4) 125.0 .
C3 H3B O9 0.93 2.51 3.070(5) 118.9 1_565
N3 H3A O1 0.884(10) 1.790(15) 2.668(6) 172(6) 1_645
N1 H1B N2 0.89(5) 2.15(5) 2.991(4) 158(4) 2_666
O1 H1A N4 0.82 2.46 2.940(5) 118.6 1_465
O1 H1A O2 0.82 2.32 3.079(7) 153.4 .

loop_
_geom_torsion_atom_site_label_1
_geom_torsion_atom_site_label_2
_geom_torsion_atom_site_label_3
_geom_torsion_atom_site_label_4
_geom_torsion
C5 N1 C1 C2 1.0(7)
N1 C1 C2 C3 -1.2(7)
C1 C2 C3 C4 0.6(7)
C2 C3 C4 C5 0.2(6)
C2 C3 C4 C11 -178.2(4)
C1 N1 C5 C4 -0.2(6)
C1 N1 C5 C10 179.6(4)
C3 C4 C5 N1 -0.4(5)
C11 C4 C5 N1 178.4(3)
C3 C4 C5 C10 179.8(3)
C11 C4 C5 C10 -1.5(4)
C10 N2 C6 C7 0.1(6)
N2 C6 C7 C8 -0.1(7)
C6 C7 C8 C9 -0.4(6)
C7 C8 C9 C10 0.9(5)
C7 C8 C9 C11 179.7(4)
C6 N2 C10 C9 0.4(5)
C6 N2 C10 C5 -179.8(3)
C8 C9 C10 N2 -0.9(5)
C11 C9 C10 N2 180.0(3)
C8 C9 C10 C5 179.3(3)
C11 C9 C10 C5 0.2(4)
N1 C5 C10 N2 1.2(6)
C4 C5 C10 N2 -179.0(3)
N1 C5 C10 C9 -179.0(3)
C4 C5 C10 C9 0.8(4)
C3 C4 C11 C12 2.5(6)
C5 C4 C11 C12 -176.0(3)
C3 C4 C11 C9 180.0(4)
C5 C4 C11 C9 1.5(4)
C8 C9 C11 C12 -2.4(6)
C10 C9 C11 C12 176.5(3)
C8 C9 C11 C4 -179.9(4)
C10 C9 C11 C4 -1.0(4)
C4 C11 C12 S1 176.5(3)
C9 C11 C12 S1 -0.6(5)
C4 C11 C12 S2 -3.8(5)
C9 C11 C12 S2 179.2(3)
C13 S1 C12 C11 -176.7(3)
C13 S1 C12 S2 3.5(2)
C14 S2 C12 C11 176.5(3)
C14 S2 C12 S1 -3.7(2)
C15 S3 C13 C14 178.4(3)
C15 S3 C13 S1 -6.5(3)
C12 S1 C13 C14 -1.9(3)
C12 S1 C13 S3 -177.3(2)
S3 C13 C14 S4 3.0(5)
S1 C13 C14 S4 -172.26(19)
S3 C13 C14 S2 174.80(19)
S1 C13 C14 S2 -0.4(4)
C16 S4 C14 C13 -152.5(3)
C16 S4 C14 S2 36.1(3)
C12 S2 C14 C13 2.5(3)
C12 S2 C14 S4 174.5(2)
C21 N3 C17 C18 -0.3(7)
N3 C17 C18 C19 0.8(8)
C17 C18 C19 C20 -0.4(7)
C18 C19 C20 C21 -0.5(6)
C18 C19 C20 C27 179.6(4)
C17 N3 C21 C20 -0.5(6)
C17 N3 C21 C26 -178.1(4)
C19 C20 C21 N3 0.9(6)
C27 C20 C21 N3 -179.1(4)
C19 C20 C21 C26 178.9(3)
C27 C20 C21 C26 -1.1(4)
C26 N4 C22 C23 0.1(6)
N4 C22 C23 C24 0.6(7)
C22 C23 C24 C25 0.6(6)
C23 C24 C25 C26 -2.2(6)
C23 C24 C25 C27 -179.0(4)
C22 N4 C26 C25 -2.0(6)
C22 N4 C26 C21 177.3(4)
C24 C25 C26 N4 3.1(6)
C27 C25 C26 N4 -179.3(4)
C24 C25 C26 C21 -176.3(3)
C27 C25 C26 C21 1.3(4)
N3 C21 C26 N4 -1.7(7)
C20 C21 C26 N4 -179.5(4)
N3 C21 C26 C25 177.7(4)
C20 C21 C26 C25 -0.1(4)
C19 C20 C27 C28 2.1(7)
C21 C20 C27 C28 -177.9(4)
C19 C20 C27 C25 -178.1(4)
C21 C20 C27 C25 1.9(4)
C24 C25 C27 C28 -5.3(7)
C26 C25 C27 C28 177.7(4)
C24 C25 C27 C20 175.0(4)
C26 C25 C27 C20 -2.0(4)
C20 C27 C28 S5 -3.6(6)
C25 C27 C28 S5 176.7(3)
C20 C27 C28 S6 177.2(3)
C25 C27 C28 S6 -2.5(5)
C29 S5 C28 C27 178.4(3)
C29 S5 C28 S6 -2.3(2)
C30 S6 C28 C27 -178.2(3)
C30 S6 C28 S5 2.5(2)
C28 S5 C29 C30 1.2(4)
C28 S5 C29 S7 177.8(2)
C31 S7 C29 C30 -91.4(5)
C31 S7 C29 S5 92.2(4)
S5 C29 C30 S8 178.2(2)
S7 C29 C30 S8 1.8(6)
S5 C29 C30 S6 0.4(5)
S7 C29 C30 S6 -176.0(2)
C32 S8 C30 C29 166.6(4)
C32 S8 C30 S6 -15.7(4)
C28 S6 C30 C29 -1.8(4)
C28 S6 C30 S8 -179.6(2)
